data_2000523
loop_
_publ_author_name
'Cs\"oregh, I.'

_publ_section_title
;
 Structures and absolute configurations of enantiomers of two local
 anaesthetics: (2<i>S</i>)-1-methyl- and
 (2<i>R</i>)-1-butyl-2',6'-pipecoloxylidide hydrochlorides
;
_journal_issue 10
_journal_name_full 'Acta Crystallographica Section C'
_journal_page_first 1794
_journal_page_last 1798
_journal_paper_doi 10.1107/S0108270192001604
_journal_volume 48
_journal_year 1992
_chemical_formula_moiety 'C15 H22 N2 O1,H1 Cl1'
_chemical_formula_sum 'C15 H23 Cl N2 O'
_chemical_formula_weight 282.81
_space_group_crystal_system orthorhombic
_space_group_IT_number 19
_space_group_name_Hall 'P 2ac 2ab'
_space_group_name_H-M_alt 'P 21 21 21'
_cell_angle_alpha 90
_cell_angle_beta 90
_cell_angle_gamma 90
_cell_formula_units_Z 4
_cell_length_a 9.7768(4)
_cell_length_b 10.6279(3)
_cell_length_c 15.3157(4)
_cell_volume 1591.41(9)
_diffrn_radiation_type Cu
_diffrn_radiation_wavelength 1.54183
_exptl_absorpt_coefficient_mu 1.98
_exptl_crystal_density_diffrn 1.18040(10)
_exptl_crystal_F_000 608
_cod_data_source_file ka0013.cif
_cod_data_source_block ka0013a
_cod_depositor_comments
;
 Updating space group information and adding the symmetry operation list.

 Antanas Vaitkus,
 2018-06-18
;
_cod_original_cell_volume 1591.40(10)
_cod_original_formula_sum 'C15 H23 Cl1 N2 O1'
_cod_database_code 2000523

loop_
_space_group_symop_id
_space_group_symop_operation_xyz
1 x,y,z
2 -x+1/2,-y,z+1/2
3 x+1/2,-y+1/2,-z
4 -x,y+1/2,-z+1/2

loop_
_atom_site_label
_atom_site_fract_x
_atom_site_fract_y
_atom_site_fract_z
_atom_site_U_iso_or_equiv
Cl -1.21551(9) -.51661(7) -.87094(6) .0538
N(1) -.9024(3) -.2590(3) -.6978(2) .0410(10)
C(1') -.8378(4) -.2575(5) -.7860(3) .062(2)
C(2) -1.0484(3) -.3010(3) -.7039(2) .0420(10)
C(3) -1.1103(4) -.3180(5) -.6140(3) .064(2)
C(4) -1.0251(5) -.4041(4) -.5554(3) .068(2)
C(5) -.8825(5) -.3495(4) -.5486(3) .058(2)
C(6) -.8183(4) -.3392(4) -.6370(3) .0520(10)
C(7) -1.1282(4) -.1985(3) -.7510(3) .0440(10)
O(7) -1.1045(3) -.0869(2) -.7355(2) .0590(10)
N(8) -1.2280(3) -.2396(3) -.8031(2) .0460(10)
C(9) -1.3270(4) -.1578(3) -.8430(3) .0440(10)
C(10) -1.4244(4) -.0996(4) -.7907(3) .0530(10)
C(11) -1.5215(4) -.0241(4) -.8313(3) .061(2)
C(12) -1.5212(4) -.0092(4) -.9212(3) .066(2)
C(13) -1.4244(4) -.0670(4) -.9710(3) .060(2)
C(14) -1.3240(4) -.1432(3) -.9335(3) .0480(10)
C(15) -1.2158(5) -.2068(4) -.9876(3) .071(2)
C(16) -1.4274(5) -.1172(5) -.6934(3) .073(2)
H(1) -.8967 -.1672 -.6790 .10(2)
H(1'a) -.8323 -.3442 -.8112 .120(10)
H(1'b) -.7439 -.2203 -.7828 .120(10)
H(1'c) -.8969 -.2037 -.8239 .120(10)
H(2) -1.0522 -.3831 -.7356 .08(2)
H3a) -1.1178 -.2337 -.5854 .050(10)
H(3b) -1.2036 -.3554 -.6207 .10(2)
H(4a) -1.0206 -.4903 -.5815 .06(2)
H(4b) -1.0675 -.4090 -.4961 .13(3)
H(5a) -.8251 -.4055 -.5110 .07(2)
H(5b) -.8878 -.2639 -.5216 .07(2)
H(6a) -.7255 -.3008 -.6308 .09(2)
H(6b) -.8095 -.4254 -.6626 .060(10)
H(8) -1.2224 -.3207 -.8168 .060(10)
H(11) -1.5922 .0199 -.7954 .07(2)
H(12) -1.5926 .0442 -.9497 .09(2)
H(13) -1.4252 -.0545 -1.0357 .050(10)
H(15a) -1.2253 -.1723 -1.0480 .120(10)
H(15b) -1.2291 -.3000 -.9889 .120(10)

loop_
_geom_bond_atom_site_label_1
_geom_bond_atom_site_label_2
_geom_bond_distance
N(1) C(2) 1.499(4)
N(1) C(1') 1.491(5)
N(1) C(6) 1.506(5)
C(2) C(3) 1.515(5)
C(2) C(7) 1.522(5)
C(3) C(4) 1.528(6)
C(4) C(5) 1.514(6)
C(5) C(6) 1.497(6)
C(7) O(7) 1.213(4)
C(7) N(8) 1.335(5)
N(8) C(9) 1.438(5)
C(9) C(10) 1.390(5)
C(9) C(14) 1.394(5)
C(10) C(11) 1.390(6)
C(10) C(16) 1.503(6)
C(11) C(12) 1.385(6)
C(12) C(13) 1.361(6)
C(13) C(14) 1.396(6)
C(14) C(15) 1.504(6)
